data_7203636
loop_
_publ_author_name
'Kumar, D. Krishna'
'Das, Amitava'
'Dastidar, Parthasarathi'

_publ_section_title
;
 Hydrogen-bonded microporous network, helix and 1-D zigzag chains in
 MOFs of Zn(ii): studying the effects of ligating topologies, hydrogen
 bonding backbone and counter-anions
;
_journal_issue 11
_journal_name_full CrystEngComm
_journal_page_first 805
_journal_paper_doi 10.1039/b612163m
_journal_volume 8
_journal_year 2006
_chemical_formula_sum 'C30 H34 N8 O11 Zn2'
_chemical_formula_weight 813.4
_chemical_name_systematic
;
?
;
_space_group_IT_number 15
_symmetry_cell_setting monoclinic
_symmetry_space_group_name_Hall '-C 2yc'
_symmetry_space_group_name_H-M 'C 1 2/c 1'
_atom_sites_solution_hydrogens geom
_atom_sites_solution_primary direct
_atom_sites_solution_secondary difmap
_audit_creation_method SHELXL-97
_cell_angle_alpha 90.00
_cell_angle_beta 96.3070(10)
_cell_angle_gamma 90.00
_cell_formula_units_Z 4
_cell_length_a 10.7579(7)
_cell_length_b 16.5516(11)
_cell_length_c 19.2846(13)
_cell_measurement_temperature 100(2)
_cell_volume 3413.0(4)
_computing_cell_refinement 'BRUKER AXS SMART 3'
_computing_data_collection 'BRUKER AXS SMART 3'
_computing_data_reduction 'BRUKER AXS SAINT'
_computing_molecular_graphics 'BRUKER SHELXLTL'
_computing_publication_material 'MERCURY 1.4'
_computing_structure_refinement 'SHELXL-97 (Sheldrick, 1997)'
_computing_structure_solution 'SHELXS-97 (Sheldrick, 1990)'
_diffrn_ambient_temperature 100(2)
_diffrn_detector_area_resol_mean 0.3
_diffrn_measured_fraction_theta_full 0.929
_diffrn_measured_fraction_theta_max 0.929
_diffrn_measurement_device_type 'BRUKER SMART CCD AREA DETECTOR'
_diffrn_measurement_method 'PHI-OMEGA SCAN'
_diffrn_radiation_monochromator graphite
_diffrn_radiation_source 'fine-focus sealed tube'
_diffrn_radiation_type MoK\a
_diffrn_radiation_wavelength 0.71073
_diffrn_reflns_av_R_equivalents 0.0184
_diffrn_reflns_av_sigmaI/netI 0.0247
_diffrn_reflns_limit_h_max 13
_diffrn_reflns_limit_h_min -7
_diffrn_reflns_limit_k_max 21
_diffrn_reflns_limit_k_min -20
_diffrn_reflns_limit_l_max 25
_diffrn_reflns_limit_l_min -25
_diffrn_reflns_number 9969
_diffrn_reflns_theta_full 28.24
_diffrn_reflns_theta_max 28.24
_diffrn_reflns_theta_min 2.12
_exptl_absorpt_coefficient_mu 1.477
_exptl_absorpt_correction_T_max 0.8427
_exptl_absorpt_correction_T_min 0.5896
_exptl_absorpt_correction_type multi-scan
_exptl_absorpt_process_details BRUKER-SADABS
_exptl_crystal_colour COLORLESS
_exptl_crystal_density_diffrn 1.583
_exptl_crystal_density_method 'not measured'
_exptl_crystal_description BLOCK
_exptl_crystal_F_000 1672
_exptl_crystal_size_max 0.40
_exptl_crystal_size_mid 0.28
_exptl_crystal_size_min 0.12
_refine_diff_density_max 0.439
_refine_diff_density_min -0.225
_refine_diff_density_rms 0.066
_refine_ls_extinction_method none
_refine_ls_goodness_of_fit_ref 1.041
_refine_ls_hydrogen_treatment mixed
_refine_ls_matrix_type full
_refine_ls_number_parameters 299
_refine_ls_number_reflns 3922
_refine_ls_number_restraints 0
_refine_ls_restrained_S_all 1.041
_refine_ls_R_factor_all 0.0339
_refine_ls_R_factor_gt 0.0283
_refine_ls_shift/su_max 0.003
_refine_ls_shift/su_mean 0.000
_refine_ls_structure_factor_coef Fsqd
_refine_ls_weighting_details 'calc w=1/[\s^2^(Fo^2^)+(0.0447P)^2^+1.7809P] where P=(Fo^2^+2Fc^2^)/3'
_refine_ls_weighting_scheme calc
_refine_ls_wR_factor_gt 0.0739
_refine_ls_wR_factor_ref 0.0770
_reflns_number_gt 3376
_reflns_number_total 3922
_reflns_threshold_expression >2sigma(I)
_cod_data_source_file b612163m.txt
_cod_data_source_block kkb466fm
_cod_depositor_comments
;
The following automatic conversions were performed:
'_symmetry_cell_setting' value 'MONOCLINIC' changed to 'monoclinic'
according to '/home/saulius/struct/CIF-dictionaries/cif_core.dic'
dictionary named 'cif_core.dic' version 2.4.1 from
2010-06-29.

'_exptl_absorpt_correction_type' value 'MULTI-SCAN' changed
to 'multi-scan' according to
'/home/saulius/struct/CIF-dictionaries/cif_core.dic' dictionary named
'cif_core.dic' version 2.4.1 from 2010-06-29.

Automatic conversion script
Id: cif_fix_enum 1527 2010-12-29 10:47:43Z saulius 
;
_cod_original_sg_symbol_H-M C2/c
_cod_database_code 7203636

loop_
_symmetry_equiv_pos_as_xyz
'x, y, z'
'-x, y, -z+1/2'
'x+1/2, y+1/2, z'
'-x+1/2, y+1/2, -z+1/2'
'-x, -y, -z'
'x, -y, z-1/2'
'-x+1/2, -y+1/2, -z'
'x+1/2, -y+1/2, z-1/2'

loop_
_atom_site_label
_atom_site_type_symbol
_atom_site_fract_x
_atom_site_fract_y
_atom_site_fract_z
_atom_site_U_iso_or_equiv
_atom_site_adp_type
_atom_site_occupancy
_atom_site_symmetry_multiplicity
_atom_site_calc_flag
_atom_site_refinement_flags
_atom_site_disorder_assembly
_atom_site_disorder_group
Zn1 Zn 0.258522(16) 0.001515(10) 0.691854(9) 0.01672(8) Uani 1 1 d . . .
N1 N 0.37634(13) 0.05279(8) 0.62773(7) 0.0189(3) Uani 1 1 d . . .
C2 C 0.34306(17) 0.11855(11) 0.58932(9) 0.0249(4) Uani 1 1 d . . .
C3 C 0.41562(16) 0.15319(11) 0.54266(9) 0.0243(4) Uani 1 1 d . . .
C4 C 0.53117(15) 0.11772(9) 0.53398(8) 0.0174(3) Uani 1 1 d . . .
C5 C 0.56558(15) 0.04873(10) 0.57312(8) 0.0184(3) Uani 1 1 d . . .
C6 C 0.48755(16) 0.01891(10) 0.61877(9) 0.0185(3) Uani 1 1 d . . .
N7 N 0.61151(13) 0.14634(8) 0.48814(7) 0.0182(3) Uani 1 1 d . . .
C8 C 0.60159(15) 0.22015(9) 0.45343(8) 0.0170(3) Uani 1 1 d . . .
O9 O 0.52001(11) 0.26905(7) 0.45959(6) 0.0226(3) Uani 1 1 d . . .
N10 N 0.69641(13) 0.22951(8) 0.41156(7) 0.0182(3) Uani 1 1 d . . .
C11 C 0.70859(14) 0.29196(9) 0.36485(8) 0.0167(3) Uani 1 1 d . . .
C12 C 0.62927(15) 0.35906(10) 0.35561(8) 0.0186(3) Uani 1 1 d . . .
C13 C 0.65074(15) 0.41555(10) 0.30581(8) 0.0195(3) Uani 1 1 d . . .
N14 N 0.74359(12) 0.41005(8) 0.26466(7) 0.0176(3) Uani 1 1 d . . .
C15 C 0.81985(15) 0.34560(10) 0.27429(8) 0.0186(3) Uani 1 1 d . . .
C16 C 0.80714(15) 0.28672(10) 0.32335(8) 0.0184(3) Uani 1 1 d . . .
O17 O 0.08838(12) -0.00536(7) 0.64522(7) 0.0222(3) Uani 1 1 d . . .
C18 C 0.07826(15) -0.05320(10) 0.59278(8) 0.0193(3) Uani 1 1 d . . .
O19 O 0.17069(11) -0.08525(7) 0.57015(6) 0.0232(3) Uani 1 1 d . . .
C20 C -0.05238(17) -0.06975(12) 0.55942(10) 0.0254(4) Uani 1 1 d . . .
O21 O 0.35261(11) -0.09527(7) 0.72186(6) 0.0261(3) Uani 1 1 d . . .
C22 C 0.31137(16) -0.12340(10) 0.77615(9) 0.0225(3) Uani 1 1 d . . .
O23 O 0.21885(15) -0.09622(9) 0.80001(8) 0.0397(3) Uani 1 1 d . . .
C24 C 0.3841(2) -0.19271(12) 0.81249(11) 0.0320(4) Uani 1 1 d . . .
O25 O 0.0000 -0.18210(14) 0.7500 0.0507(7) Uani 1 2 d S . .
H2 H 0.262(2) 0.1439(13) 0.5943(11) 0.033(5) Uiso 1 1 d . . .
H3 H 0.389(2) 0.2009(14) 0.5179(11) 0.037(6) Uiso 1 1 d . . .
H5 H 0.6463(18) 0.0220(12) 0.5705(10) 0.018(5) Uiso 1 1 d . . .
H6 H 0.5068(18) -0.0254(12) 0.6445(10) 0.019(5) Uiso 1 1 d . . .
H7 H 0.6713(18) 0.1173(12) 0.4820(10) 0.019(5) Uiso 1 1 d . . .
H10 H 0.7451(18) 0.1905(12) 0.4114(10) 0.021(5) Uiso 1 1 d . . .
H12 H 0.564(2) 0.3666(12) 0.3816(11) 0.029(5) Uiso 1 1 d . . .
H13 H 0.5985(18) 0.4602(13) 0.2996(10) 0.022(5) Uiso 1 1 d . . .
H15 H 0.8850(17) 0.3411(11) 0.2436(9) 0.020(5) Uiso 1 1 d . . .
H16 H 0.8665(18) 0.2413(12) 0.3266(10) 0.023(5) Uiso 1 1 d . . .
H20A H -0.090(2) -0.0187(15) 0.5440(12) 0.036(6) Uiso 1 1 d . . .
H20B H -0.105(2) -0.0909(15) 0.5925(13) 0.046(7) Uiso 1 1 d . . .
H20C H -0.0497(19) -0.1038(13) 0.5207(11) 0.028(5) Uiso 1 1 d . . .
H24A H 0.386(3) -0.2399(17) 0.7798(14) 0.063(8) Uiso 1 1 d . . .
H24B H 0.469(2) -0.1773(14) 0.8234(12) 0.044(6) Uiso 1 1 d . . .
H24C H 0.352(2) -0.2057(16) 0.8549(14) 0.055(8) Uiso 1 1 d . . .
H25 H -0.055(2) -0.1507(16) 0.7325(14) 0.055(8) Uiso 1 1 d . . .

loop_
_atom_site_aniso_label
_atom_site_aniso_U_11
_atom_site_aniso_U_22
_atom_site_aniso_U_33
_atom_site_aniso_U_23
_atom_site_aniso_U_13
_atom_site_aniso_U_12
Zn1 0.01653(12) 0.01802(12) 0.01602(11) 0.00027(6) 0.00357(8) 0.00086(6)
N1 0.0195(7) 0.0194(7) 0.0185(6) 0.0009(5) 0.0044(5) 0.0014(5)
C2 0.0223(8) 0.0264(9) 0.0272(9) 0.0044(7) 0.0078(7) 0.0055(7)
C3 0.0222(8) 0.0245(9) 0.0272(9) 0.0064(7) 0.0078(7) 0.0050(7)
C4 0.0184(7) 0.0189(8) 0.0150(7) -0.0027(6) 0.0020(6) -0.0022(6)
C5 0.0181(8) 0.0176(8) 0.0195(7) -0.0027(6) 0.0021(6) 0.0015(6)
C6 0.0207(8) 0.0165(7) 0.0180(7) 0.0004(6) 0.0007(6) 0.0006(6)
N7 0.0180(6) 0.0178(7) 0.0199(7) 0.0009(5) 0.0066(5) 0.0023(5)
C8 0.0185(7) 0.0178(8) 0.0147(7) -0.0022(6) 0.0014(6) -0.0015(6)
O9 0.0263(6) 0.0193(6) 0.0238(6) 0.0007(5) 0.0106(5) 0.0034(5)
N10 0.0181(7) 0.0166(7) 0.0206(7) 0.0010(5) 0.0051(5) 0.0025(5)
C11 0.0174(7) 0.0175(7) 0.0149(7) -0.0010(6) 0.0005(6) -0.0016(6)
C12 0.0177(7) 0.0200(8) 0.0188(7) -0.0013(6) 0.0055(6) 0.0011(6)
C13 0.0182(8) 0.0201(8) 0.0203(8) -0.0009(6) 0.0028(6) 0.0020(6)
N14 0.0164(6) 0.0191(7) 0.0176(6) 0.0004(5) 0.0029(5) 0.0002(5)
C15 0.0162(7) 0.0214(8) 0.0185(7) -0.0027(6) 0.0039(6) -0.0011(6)
C16 0.0170(7) 0.0183(8) 0.0200(7) -0.0021(6) 0.0023(6) 0.0023(6)
O17 0.0188(6) 0.0268(7) 0.0210(6) -0.0046(4) 0.0019(5) 0.0029(4)
C18 0.0207(8) 0.0187(8) 0.0187(7) 0.0033(6) 0.0033(6) 0.0014(6)
O19 0.0207(6) 0.0238(6) 0.0259(6) -0.0008(5) 0.0058(5) 0.0055(5)
C20 0.0209(8) 0.0320(10) 0.0232(8) -0.0048(7) 0.0013(7) 0.0009(7)
O21 0.0250(6) 0.0262(6) 0.0272(6) 0.0073(5) 0.0029(5) 0.0061(5)
C22 0.0221(8) 0.0215(8) 0.0233(8) -0.0042(6) -0.0010(7) -0.0053(7)
O23 0.0467(8) 0.0324(8) 0.0437(8) 0.0028(6) 0.0219(7) 0.0039(6)
C24 0.0334(11) 0.0296(10) 0.0306(10) 0.0104(8) -0.0071(8) -0.0053(8)
O25 0.0349(13) 0.0318(12) 0.091(2) 0.000 0.0323(13) 0.000

loop_
_atom_type_symbol
_atom_type_description
_atom_type_scat_dispersion_real
_atom_type_scat_dispersion_imag
_atom_type_scat_source
C C 0.0033 0.0016 'International Tables Vol C Tables 4.2.6.8 and 6.1.1.4'
H H 0.0000 0.0000 'International Tables Vol C Tables 4.2.6.8 and 6.1.1.4'
N N 0.0061 0.0033 'International Tables Vol C Tables 4.2.6.8 and 6.1.1.4'
O O 0.0106 0.0060 'International Tables Vol C Tables 4.2.6.8 and 6.1.1.4'
Zn Zn 0.2839 1.4301 'International Tables Vol C Tables 4.2.6.8 and 6.1.1.4'

loop_
_geom_angle_atom_site_label_1
_geom_angle_atom_site_label_2
_geom_angle_atom_site_label_3
_geom_angle
_geom_angle_site_symmetry_1
_geom_angle_site_symmetry_3
_geom_angle_publ_flag
O21 Zn1 O17 121.27(5) . . ?
O21 Zn1 N14 117.49(5) . 8_456 ?
O17 Zn1 N14 102.56(5) . 8_456 ?
O21 Zn1 N1 100.61(5) . . ?
O17 Zn1 N1 110.91(5) . . ?
N14 Zn1 N1 102.60(5) 8_456 . ?
C2 N1 C6 116.91(14) . . ?
C2 N1 Zn1 121.56(11) . . ?
C6 N1 Zn1 121.40(11) . . ?
N1 C2 C3 124.13(16) . . ?
N1 C2 H2 118.5(13) . . ?
C3 C2 H2 117.4(13) . . ?
C2 C3 C4 118.49(16) . . ?
C2 C3 H3 121.0(13) . . ?
C4 C3 H3 120.5(13) . . ?
N7 C4 C5 118.52(14) . . ?
N7 C4 C3 123.82(15) . . ?
C5 C4 C3 117.65(14) . . ?
C6 C5 C4 119.74(15) . . ?
C6 C5 H5 118.5(11) . . ?
C4 C5 H5 121.7(11) . . ?
N1 C6 C5 123.08(15) . . ?
N1 C6 H6 115.1(12) . . ?
C5 C6 H6 121.8(12) . . ?
C4 N7 C8 125.92(14) . . ?
C4 N7 H7 116.4(13) . . ?
C8 N7 H7 117.6(13) . . ?
O9 C8 N10 125.06(15) . . ?
O9 C8 N7 123.95(14) . . ?
N10 C8 N7 110.98(13) . . ?
C8 N10 C11 126.40(14) . . ?
C8 N10 H10 115.0(13) . . ?
C11 N10 H10 118.2(13) . . ?
N10 C11 C16 117.19(14) . . ?
N10 C11 C12 125.05(14) . . ?
C16 C11 C12 117.76(14) . . ?
C13 C12 C11 118.72(15) . . ?
C13 C12 H12 119.1(13) . . ?
C11 C12 H12 122.1(13) . . ?
N14 C13 C12 123.87(15) . . ?
N14 C13 H13 117.1(12) . . ?
C12 C13 H13 119.0(12) . . ?
C13 N14 C15 116.94(14) . . ?
C13 N14 Zn1 118.40(11) . 8 ?
C15 N14 Zn1 124.66(11) . 8 ?
N14 C15 C16 123.45(14) . . ?
N14 C15 H15 116.6(11) . . ?
C16 C15 H15 120.0(11) . . ?
C15 C16 C11 119.22(15) . . ?
C15 C16 H16 118.2(11) . . ?
C11 C16 H16 122.6(11) . . ?
C18 O17 Zn1 113.22(10) . . ?
O19 C18 O17 122.54(15) . . ?
O19 C18 C20 121.05(15) . . ?
O17 C18 C20 116.41(14) . . ?
C18 C20 H20A 108.2(14) . . ?
C18 C20 H20B 111.7(14) . . ?
H20A C20 H20B 105(2) . . ?
C18 C20 H20C 109.9(13) . . ?
H20A C20 H20C 109.1(18) . . ?
H20B C20 H20C 112.4(19) . . ?
C22 O21 Zn1 109.22(11) . . ?
O23 C22 O21 123.11(17) . . ?
O23 C22 C24 120.18(17) . . ?
O21 C22 C24 116.69(16) . . ?
C22 C24 H24A 110.1(16) . . ?
C22 C24 H24B 109.5(14) . . ?
H24A C24 H24B 105(2) . . ?
C22 C24 H24C 110.6(16) . . ?
H24A C24 H24C 114(2) . . ?
H24B C24 H24C 108(2) . . ?

loop_
_geom_bond_atom_site_label_1
_geom_bond_atom_site_label_2
_geom_bond_distance
_geom_bond_site_symmetry_2
_geom_bond_publ_flag
Zn1 O21 1.9486(12) . ?
Zn1 O17 1.9520(13) . ?
Zn1 N14 2.0468(13) 8_456 ?
Zn1 N1 2.0494(13) . ?
N1 C2 1.343(2) . ?
N1 C6 1.349(2) . ?
C2 C3 1.379(2) . ?
C2 H2 0.98(2) . ?
C3 C4 1.401(2) . ?
C3 H3 0.95(2) . ?
C4 N7 1.386(2) . ?
C4 C5 1.396(2) . ?
C5 C6 1.373(2) . ?
C5 H5 0.981(19) . ?
C6 H6 0.90(2) . ?
N7 C8 1.391(2) . ?
N7 H7 0.82(2) . ?
C8 O9 1.2093(19) . ?
C8 N10 1.377(2) . ?
N10 C11 1.387(2) . ?
N10 H10 0.83(2) . ?
C11 C16 1.400(2) . ?
C11 C12 1.400(2) . ?
C12 C13 1.378(2) . ?
C12 H12 0.91(2) . ?
C13 N14 1.345(2) . ?
C13 H13 0.93(2) . ?
N14 C15 1.346(2) . ?
N14 Zn1 2.0467(13) 8 ?
C15 C16 1.376(2) . ?
C15 H15 0.969(19) . ?
C16 H16 0.98(2) . ?
O17 C18 1.280(2) . ?
C18 O19 1.2473(19) . ?
C18 C20 1.505(2) . ?
C20 H20A 0.97(2) . ?
C20 H20B 0.96(3) . ?
C20 H20C 0.94(2) . ?
O21 C22 1.270(2) . ?
C22 O23 1.227(2) . ?
C22 C24 1.516(3) . ?
C24 H24A 1.01(3) . ?
C24 H24B 0.95(2) . ?
C24 H24C 0.95(3) . ?
O25 H25 0.83(2) . ?

loop_
_geom_hbond_atom_site_label_D
_geom_hbond_atom_site_label_H
_geom_hbond_atom_site_label_A
_geom_hbond_distance_DH
_geom_hbond_distance_HA
_geom_hbond_distance_DA
_geom_hbond_angle_DHA
_geom_hbond_site_symmetry_A
N7 H7 O19 0.82(2) 2.14(2) 2.8905(18) 152.8(18) 5_656
N10 H10 O19 0.83(2) 1.98(2) 2.7854(18) 163.6(19) 5_656
O25 H25 O23 0.83(2) 2.02(2) 2.828(2) 165(3) 2_556
C13 H13 O17 0.93(2) 2.491(19) 3.202(2) 133.6(15) 7_556
C16 H16 O25 0.98(2) 2.381(19) 3.154(2) 135.0(15) 5_656
C20 H20B O23 0.96(3) 2.53(3) 3.437(2) 158(2) 2_556
C20 H20C O9 0.94(2) 2.56(2) 3.429(2) 153.5(17) 3_445
C24 H24B O21 0.95(2) 2.58(2) 3.387(2) 143.2(18) 2_656
